data_7112014
loop_
_publ_author_name
'Toru Amaya'
'Takaya Masuda'
'Yusuke Maegawa'
'Toshikazu Hirao'

_publ_section_title
;
 Oxovanadium(V)-induced diastereoselective oxidative homocoupling of boron
 enolates
;
_journal_name_full Chem.Commun.
_journal_page_first 2279
_journal_paper_doi 10.1039/c3cc49624d
_journal_volume 50
_journal_year 2014
_chemical_formula_moiety 'C18 H16 Cl2 O2'
_chemical_formula_sum 'C18 H16 Cl2 O2'
_chemical_formula_weight 335.23
_space_group_IT_number 14
_symmetry_cell_setting monoclinic
_symmetry_Int_Tables_number 14
_symmetry_space_group_name_Hall '-P 2ybc'
_symmetry_space_group_name_H-M 'P 1 21/c 1'
_atom_sites_solution_hydrogens geom
_atom_sites_solution_primary direct
_atom_sites_solution_secondary difmap
_cell_angle_alpha 90.0000
_cell_angle_beta 93.5974(10)
_cell_angle_gamma 90.0000
_cell_formula_units_Z 4
_cell_length_a 15.7021(2)
_cell_length_b 9.69233(10)
_cell_length_c 10.9905(2)
_cell_measurement_reflns_used 11116
_cell_measurement_temperature 173
_cell_measurement_theta_max 68.27
_cell_measurement_theta_min 4.03
_cell_volume 1669.35(4)
_computing_cell_refinement 'RAPID AUTO'
_computing_data_collection 'RAPID AUTO (Rigaku, ????)'
_computing_data_reduction 'RAPID AUTO'
_computing_molecular_graphics 'CrystalStructure 4.0'
_computing_publication_material 'CrystalStructure 4.0 (Rigaku, 2010)'
_computing_structure_refinement 'SHELXL97 (Sheldrick, 2008)'
_computing_structure_solution 'SIR2004 (Burla, et al., 2005)'
_diffrn_ambient_temperature 173
_diffrn_detector_area_resol_mean 5.000
_diffrn_measured_fraction_theta_full 0.988
_diffrn_measured_fraction_theta_max 0.988
_diffrn_measurement_device_type 'Rigaku R-AXIS RAPID'
_diffrn_measurement_method \w
_diffrn_radiation_type 'Cu K\a'
_diffrn_radiation_wavelength 1.54187
_diffrn_reflns_av_R_equivalents 0.0958
_diffrn_reflns_limit_h_max 18
_diffrn_reflns_limit_h_min -18
_diffrn_reflns_limit_k_max 11
_diffrn_reflns_limit_k_min -11
_diffrn_reflns_limit_l_max 12
_diffrn_reflns_limit_l_min -12
_diffrn_reflns_number 14232
_diffrn_reflns_theta_full 68.25
_diffrn_reflns_theta_max 68.25
_diffrn_standards_number 0
_exptl_absorpt_coefficient_mu 3.527
_exptl_absorpt_correction_T_max 0.781
_exptl_absorpt_correction_T_min 0.443
_exptl_absorpt_correction_type multi-scan
_exptl_absorpt_process_details 'ABSCOR (Rigaku, 1995)'
_exptl_crystal_colour colorless
_exptl_crystal_density_diffrn 1.334
_exptl_crystal_density_method 'not measured'
_exptl_crystal_description platelet
_exptl_crystal_F_000 696.00
_exptl_crystal_size_max 0.450
_exptl_crystal_size_mid 0.200
_exptl_crystal_size_min 0.070
_refine_diff_density_max 0.370
_refine_diff_density_min -0.370
_refine_ls_extinction_coef 0.0082(8)
_refine_ls_extinction_method SHELXL
_refine_ls_goodness_of_fit_ref 1.094
_refine_ls_hydrogen_treatment constr
_refine_ls_number_parameters 200
_refine_ls_number_reflns 3028
_refine_ls_number_restraints 0
_refine_ls_R_factor_gt 0.0561
_refine_ls_shift/su_max 0.000
_refine_ls_structure_factor_coef Fsqd
_refine_ls_weighting_details 'w = 1/[\s^2^(Fo^2^)+(0.0687P)^2^+0.3960P] where P=(Fo^2^+2Fc^2^)/3'
_refine_ls_weighting_scheme calc
_refine_ls_wR_factor_ref 0.1675
_reflns_number_gt 2127
_reflns_number_total 3028
_reflns_threshold_expression F^2^>2.0\s(F^2^)
_cod_data_source_file c3cc49624d.txt
_cod_data_source_block 110915masudaCl2
_cod_original_cell_volume 1669.34(4)
_cod_database_code 7112014

loop_
_symmetry_equiv_pos_site_id
_symmetry_equiv_pos_as_xyz
1 +X,+Y,+Z
2 -X,1/2+Y,1/2-Z
3 -X,-Y,-Z
4 +X,1/2-Y,1/2+Z

loop_
_atom_site_label
_atom_site_type_symbol
_atom_site_fract_x
_atom_site_fract_y
_atom_site_fract_z
_atom_site_U_iso_or_equiv
_atom_site_adp_type
_atom_site_occupancy
_atom_site_symmetry_multiplicity
_atom_site_calc_flag
_atom_site_refinement_flags
Cl1 Cl 0.98591(6) 0.20501(8) 0.66500(8) 0.0621(4) Uani 1.0 4 d .
Cl2 Cl 0.27562(6) 0.77981(10) 0.14935(10) 0.0730(4) Uani 1.0 4 d .
O1 O 0.78367(14) 0.6915(3) 0.3302(2) 0.0548(6) Uani 1.0 4 d .
O2 O 0.62271(13) 0.6229(2) 0.5006(2) 0.0527(6) Uani 1.0 4 d .
C1 C 0.75648(19) 0.8004(3) 0.5183(3) 0.0411(7) Uani 1.0 4 d .
C2 C 0.8237(2) 0.9151(4) 0.5320(4) 0.0596(9) Uani 1.0 4 d .
C3 C 0.79252(18) 0.6860(3) 0.4412(3) 0.0422(7) Uani 1.0 4 d .
C4 C 0.84219(17) 0.5705(3) 0.5022(3) 0.0374(7) Uani 1.0 4 d .
C5 C 0.88242(17) 0.4778(3) 0.4290(3) 0.0428(7) Uani 1.0 4 d .
C6 C 0.92685(18) 0.3655(3) 0.4780(3) 0.0446(8) Uani 1.0 4 d .
C7 C 0.93012(18) 0.3459(3) 0.6030(3) 0.0437(8) Uani 1.0 4 d .
C8 C 0.89137(19) 0.4373(4) 0.6783(3) 0.0506(8) Uani 1.0 4 d .
C9 C 0.84720(19) 0.5492(3) 0.6277(3) 0.0458(8) Uani 1.0 4 d .
C11 C 0.67124(18) 0.8504(3) 0.4587(3) 0.0423(7) Uani 1.0 4 d .
C12 C 0.6311(2) 0.9638(4) 0.5345(4) 0.0618(10) Uani 1.0 4 d .
C13 C 0.60833(19) 0.7310(3) 0.4456(3) 0.0429(8) Uani 1.0 4 d .
C14 C 0.52685(18) 0.7471(3) 0.3694(3) 0.0399(7) Uani 1.0 4 d .
C15 C 0.45948(18) 0.6592(3) 0.3903(3) 0.0456(8) Uani 1.0 4 d .
C16 C 0.38197(19) 0.6682(3) 0.3244(3) 0.0486(8) Uani 1.0 4 d .
C17 C 0.3718(2) 0.7658(4) 0.2347(3) 0.0470(8) Uani 1.0 4 d .
C18 C 0.4371(2) 0.8563(4) 0.2112(3) 0.0527(9) Uani 1.0 4 d .
C19 C 0.5145(2) 0.8469(3) 0.2791(3) 0.0485(8) Uani 1.0 4 d .
H1 H 0.7466 0.7625 0.6009 0.0493 Uiso 1.0 4 calc R
H2A H 0.8339 0.9530 0.4515 0.0715 Uiso 1.0 4 calc R
H2B H 0.8771 0.8772 0.5692 0.0715 Uiso 1.0 4 calc R
H2C H 0.8032 0.9885 0.5840 0.0715 Uiso 1.0 4 calc R
H5 H 0.8794 0.4915 0.3433 0.0514 Uiso 1.0 4 calc R
H6 H 0.9546 0.3031 0.4269 0.0535 Uiso 1.0 4 calc R
H8 H 0.8949 0.4235 0.7641 0.0608 Uiso 1.0 4 calc R
H9 H 0.8201 0.6121 0.6791 0.0550 Uiso 1.0 4 calc R
H11 H 0.6810 0.8879 0.3760 0.0507 Uiso 1.0 4 calc R
H12A H 0.5802 1.0004 0.4894 0.0741 Uiso 1.0 4 calc R
H12B H 0.6724 1.0383 0.5504 0.0741 Uiso 1.0 4 calc R
H12C H 0.6150 0.9248 0.6121 0.0741 Uiso 1.0 4 calc R
H15 H 0.4670 0.5907 0.4520 0.0547 Uiso 1.0 4 calc R
H16 H 0.3365 0.6078 0.3409 0.0584 Uiso 1.0 4 calc R
H18 H 0.4290 0.9242 0.1492 0.0632 Uiso 1.0 4 calc R
H19 H 0.5594 0.9090 0.2637 0.0582 Uiso 1.0 4 calc R

loop_
_atom_site_aniso_label
_atom_site_aniso_U_11
_atom_site_aniso_U_22
_atom_site_aniso_U_33
_atom_site_aniso_U_12
_atom_site_aniso_U_13
_atom_site_aniso_U_23
Cl1 0.0655(6) 0.0563(6) 0.0651(7) 0.0157(4) 0.0096(5) 0.0153(4)
Cl2 0.0540(6) 0.0768(7) 0.0859(9) 0.0088(5) -0.0147(5) 0.0091(5)
O1 0.0663(15) 0.0613(14) 0.0365(13) 0.0160(11) 0.0014(11) 0.0029(11)
O2 0.0524(13) 0.0384(12) 0.0662(16) -0.0000(10) -0.0046(11) 0.0131(11)
C1 0.0433(17) 0.0387(16) 0.0411(18) -0.0001(12) 0.0022(14) -0.0019(13)
C2 0.055(2) 0.0495(19) 0.074(3) -0.0074(15) 0.0015(18) -0.0080(18)
C3 0.0383(16) 0.0422(17) 0.0463(19) -0.0027(13) 0.0045(14) 0.0006(14)
C4 0.0354(14) 0.0393(15) 0.0375(17) -0.0041(12) 0.0017(12) 0.0012(13)
C5 0.0381(15) 0.0453(17) 0.0447(19) -0.0030(13) 0.0002(13) -0.0014(14)
C6 0.0401(16) 0.0429(17) 0.050(2) 0.0001(13) 0.0001(14) -0.0054(14)
C7 0.0394(16) 0.0422(16) 0.049(2) -0.0016(13) 0.0014(14) 0.0043(15)
C8 0.0538(19) 0.056(2) 0.0424(19) 0.0029(15) 0.0068(15) 0.0037(15)
C9 0.0513(18) 0.0464(17) 0.0401(19) 0.0061(14) 0.0047(14) -0.0005(14)
C11 0.0442(17) 0.0349(15) 0.0481(19) -0.0022(13) 0.0063(14) 0.0008(14)
C12 0.056(2) 0.0413(18) 0.088(3) 0.0042(15) 0.0066(18) -0.0166(18)
C13 0.0429(17) 0.0355(16) 0.0508(19) 0.0039(13) 0.0057(15) 0.0033(14)
C14 0.0462(17) 0.0285(14) 0.0454(19) 0.0062(12) 0.0054(14) -0.0000(13)
C15 0.0467(17) 0.0325(15) 0.058(2) 0.0024(13) 0.0069(15) 0.0076(14)
C16 0.0432(18) 0.0400(16) 0.063(3) 0.0014(14) 0.0043(16) 0.0024(16)
C17 0.0471(18) 0.0462(17) 0.047(2) 0.0100(14) -0.0015(15) -0.0017(15)
C18 0.058(2) 0.0481(18) 0.052(3) 0.0040(15) 0.0006(16) 0.0148(16)
C19 0.0503(18) 0.0405(17) 0.055(2) 0.0004(14) 0.0045(15) 0.0032(16)

loop_
_atom_type_symbol
_atom_type_description
_atom_type_scat_dispersion_real
_atom_type_scat_dispersion_imag
_atom_type_scat_source
C C 0.0181 0.0091
;
International Tables for Crystallography
(1992, Vol. C, Tables 4.2.6.8 and 6.1.1.4)
;
H H 0.0000 0.0000
;
International Tables for Crystallography
(1992, Vol. C, Table 6.1.1.4)
;
O O 0.0492 0.0322
;
International Tables for Crystallography
(1992, Vol. C, Tables 4.2.6.8 and 6.1.1.4)
;
Cl Cl 0.3639 0.7018
;
International Tables for Crystallography
(1992, Vol. C, Tables 4.2.6.8 and 6.1.1.4)
;

loop_
_geom_angle_atom_site_label_1
_geom_angle_atom_site_label_2
_geom_angle_atom_site_label_3
_geom_angle
_geom_angle_publ_flag
C2 C1 C3 107.7(3) yes
C2 C1 C11 112.9(3) yes
C3 C1 C11 109.7(3) yes
O1 C3 C1 120.1(3) yes
O1 C3 C4 120.2(3) yes
C1 C3 C4 119.7(3) yes
C3 C4 C5 117.9(3) yes
C3 C4 C9 123.3(3) yes
C5 C4 C9 118.7(3) yes
C4 C5 C6 121.4(3) yes
C5 C6 C7 118.7(3) yes
Cl1 C7 C6 118.9(3) yes
Cl1 C7 C8 120.0(3) yes
C6 C7 C8 121.1(3) yes
C7 C8 C9 119.3(3) yes
C4 C9 C8 120.7(3) yes
C1 C11 C12 111.8(3) yes
C1 C11 C13 110.1(3) yes
C12 C11 C13 108.0(3) yes
O2 C13 C11 120.4(3) yes
O2 C13 C14 119.5(3) yes
C11 C13 C14 120.1(3) yes
C13 C14 C15 118.6(3) yes
C13 C14 C19 123.3(3) yes
C15 C14 C19 118.1(3) yes
C14 C15 C16 122.0(3) yes
C15 C16 C17 118.8(3) yes
Cl2 C17 C16 120.2(3) yes
Cl2 C17 C18 118.7(3) yes
C16 C17 C18 121.1(3) yes
C17 C18 C19 119.4(3) yes
C14 C19 C18 120.5(3) yes
C2 C1 H1 108.810 no
C3 C1 H1 108.816 no
C11 C1 H1 108.816 no
C1 C2 H2A 109.467 no
C1 C2 H2B 109.472 no
C1 C2 H2C 109.468 no
H2A C2 H2B 109.470 no
H2A C2 H2C 109.473 no
H2B C2 H2C 109.478 no
C4 C5 H5 119.281 no
C6 C5 H5 119.282 no
C5 C6 H6 120.625 no
C7 C6 H6 120.628 no
C7 C8 H8 120.326 no
C9 C8 H8 120.333 no
C4 C9 H9 119.670 no
C8 C9 H9 119.676 no
C1 C11 H11 108.955 no
C12 C11 H11 108.964 no
C13 C11 H11 108.964 no
C11 C12 H12A 109.472 no
C11 C12 H12B 109.480 no
C11 C12 H12C 109.474 no
H12A C12 H12B 109.470 no
H12A C12 H12C 109.460 no
H12B C12 H12C 109.472 no
C14 C15 H15 119.006 no
C16 C15 H15 119.003 no
C15 C16 H16 120.587 no
C17 C16 H16 120.579 no
C17 C18 H18 120.302 no
C19 C18 H18 120.292 no
C14 C19 H19 119.742 no
C18 C19 H19 119.744 no

loop_
_geom_bond_atom_site_label_1
_geom_bond_atom_site_label_2
_geom_bond_distance
_geom_bond_publ_flag
Cl1 C7 1.738(3) yes
Cl2 C17 1.732(4) yes
O1 C3 1.220(4) yes
O2 C13 1.223(4) yes
C1 C2 1.535(5) yes
C1 C3 1.526(5) yes
C1 C11 1.532(4) yes
C3 C4 1.499(4) yes
C4 C5 1.385(4) yes
C4 C9 1.391(5) yes
C5 C6 1.383(4) yes
C6 C7 1.384(5) yes
C7 C8 1.380(5) yes
C8 C9 1.386(5) yes
C11 C12 1.538(5) yes
C11 C13 1.523(4) yes
C13 C14 1.493(4) yes
C14 C15 1.389(4) yes
C14 C19 1.391(5) yes
C15 C16 1.380(5) yes
C16 C17 1.369(5) yes
C17 C18 1.386(5) yes
C18 C19 1.389(5) yes
C1 H1 1.000 no
C2 H2A 0.980 no
C2 H2B 0.980 no
C2 H2C 0.980 no
C5 H5 0.950 no
C6 H6 0.950 no
C8 H8 0.950 no
C9 H9 0.950 no
C11 H11 1.000 no
C12 H12A 0.980 no
C12 H12B 0.980 no
C12 H12C 0.980 no
C15 H15 0.950 no
C16 H16 0.950 no
C18 H18 0.950 no
C19 H19 0.950 no

loop_
_geom_contact_atom_site_label_1
_geom_contact_atom_site_label_2
_geom_contact_distance
_geom_contact_publ_flag
_geom_contact_site_symmetry_2
O1 O2 3.306(4) no .
O1 C2 3.136(5) no .
O1 C5 2.768(4) no .
O1 C11 2.792(4) no .
O1 C13 3.126(4) no .
O2 C1 2.712(4) no .
O2 C3 2.851(4) no .
O2 C4 3.483(4) no .
O2 C12 3.326(4) no .
O2 C15 2.788(4) no .
C1 C9 3.031(4) no .
C2 C4 3.371(5) no .
C2 C12 3.064(5) no .
C3 C13 2.928(5) no .
C4 C7 2.771(4) no .
C5 C8 2.763(5) no .
C6 C9 2.774(5) no .
C11 C19 3.058(5) no .
C12 C14 3.164(5) no .
C12 C19 3.446(5) no .
C14 C17 2.776(5) no .
C15 C18 2.751(5) no .
C16 C19 2.776(5) no .
Cl2 C5 3.211(3) no 2_655
Cl2 C6 3.493(3) no 2_655
O1 C1 3.429(4) no 4_564
O1 C2 3.531(5) no 4_564
O1 C9 3.542(4) no 4_564
O2 C15 3.282(4) no 3_666
O2 C16 3.418(4) no 3_666
O2 C18 3.564(4) no 2_645
C1 O1 3.429(4) no 4_565
C2 O1 3.531(5) no 4_565
C5 Cl2 3.211(3) no 2_645
C5 C6 3.455(4) no 3_766
C5 C7 3.441(4) no 3_766
C6 Cl2 3.493(3) no 2_645
C6 C5 3.455(4) no 3_766
C6 C6 3.488(5) no 3_766
C7 C5 3.441(4) no 3_766
C9 O1 3.542(4) no 4_565
C12 C18 3.518(5) no 3_676
C15 O2 3.282(4) no 3_666
C15 C18 3.567(5) no 2_645
C15 C18 3.568(5) no 4_565
C15 C19 3.590(5) no 2_645
C16 O2 3.418(4) no 3_666
C18 O2 3.564(4) no 2_655
C18 C12 3.518(5) no 3_676
C18 C15 3.567(5) no 2_655
C18 C15 3.568(5) no 4_564
C19 C15 3.590(5) no 2_655
Cl1 H6 2.7985 no .
Cl1 H8 2.8121 no .
Cl2 H16 2.8061 no .
Cl2 H18 2.7858 no .
O1 H1 3.1434 no .
O1 H2A 2.9479 no .
O1 H2B 3.4354 no .
O1 H5 2.4517 no .
O1 H11 2.5646 no .
O2 H1 2.5610 no .
O2 H9 3.5635 no .
O2 H11 3.0768 no .
O2 H12C 3.1776 no .
O2 H15 2.4897 no .
C1 H9 2.6885 no .
C1 H12A 3.3779 no .
C1 H12B 2.6913 no .
C1 H12C 2.7825 no .
C2 H9 3.3551 no .
C2 H11 2.7486 no .
C2 H12B 2.6781 no .
C2 H12C 3.4488 no .
C3 H2A 2.6683 no .
C3 H2B 2.6341 no .
C3 H2C 3.3249 no .
C3 H5 2.5997 no .
C3 H9 2.7196 no .
C3 H11 2.6928 no .
C4 H1 2.6649 no .
C4 H2B 3.1027 no .
C4 H6 3.2709 no .
C4 H8 3.2706 no .
C5 H9 3.2472 no .
C6 H8 3.2631 no .
C7 H5 3.2382 no .
C7 H9 3.2440 no .
C8 H6 3.2642 no .
C9 H1 2.6080 no .
C9 H2B 3.2825 no .
C9 H5 3.2458 no .
C11 H2A 2.7470 no .
C11 H2B 3.3903 no .
C11 H2C 2.7609 no .
C11 H19 2.7444 no .
C12 H1 2.7309 no .
C12 H2A 3.3697 no .
C12 H2C 2.7338 no .
C12 H19 3.1606 no .
C13 H1 2.6930 no .
C13 H12A 2.6962 no .
C13 H12B 3.3267 no .
C13 H12C 2.6200 no .
C13 H15 2.6075 no .
C13 H19 2.7156 no .
C14 H11 2.7753 no .
C14 H12A 2.8857 no .
C14 H12C 3.3960 no .
C14 H16 3.2768 no .
C14 H18 3.2714 no .
C15 H19 3.2460 no .
C16 H18 3.2540 no .
C17 H15 3.2206 no .
C17 H19 3.2537 no .
C18 H16 3.2582 no .
C19 H11 2.7886 no .
C19 H12A 2.8846 no .
C19 H15 3.2419 no .
H1 H2A 2.8754 no .
H1 H2B 2.3760 no .
H1 H2C 2.3756 no .
H1 H9 2.0183 no .
H1 H11 2.8860 no .
H1 H12B 2.9540 no .
H1 H12C 2.6058 no .
H2A H11 2.5704 no .
H2A H12B 2.9398 no .
H2B H9 2.9997 no .
H2B H12B 3.5671 no .
H2C H11 3.0518 no .
H2C H12A 3.5916 no .
H2C H12B 2.1189 no .
H2C H12C 3.0539 no .
H5 H6 2.3315 no .
H8 H9 2.3357 no .
H11 H12A 2.3439 no .
H11 H12B 2.4191 no .
H11 H12C 2.8768 no .
H11 H19 2.2172 no .
H12A H19 2.6347 no .
H15 H16 2.3240 no .
H18 H19 2.3391 no .
Cl1 H2A 3.5271 no 3_766
Cl1 H2B 3.5472 no 3_766
Cl1 H5 3.2673 no 4_555
Cl1 H6 2.9515 no 4_555
Cl1 H8 3.3715 no 2_746
Cl1 H9 3.5177 no 2_746
Cl2 H5 3.1887 no 2_655
Cl2 H8 3.5046 no 3_666
Cl2 H12B 3.3448 no 2_645
O1 H1 2.5897 no 4_564
O1 H2B 3.3695 no 4_564
O1 H2C 3.2504 no 4_564
O1 H9 2.6134 no 4_564
O2 H15 2.5757 no 3_666
O2 H16 2.8815 no 3_666
O2 H18 2.6287 no 2_645
O2 H18 3.5705 no 4_565
O2 H19 3.1312 no 4_565
C2 H5 3.5935 no 4_565
C2 H8 3.5746 no 4_564
C3 H9 3.5312 no 4_564
C4 H6 3.4608 no 3_766
C7 H5 3.3991 no 3_766
C8 H2A 3.3615 no 4_565
C8 H16 3.5974 no 3_666
C9 H2A 3.5783 no 4_565
C9 H6 3.5111 no 3_766
C9 H16 3.2983 no 3_666
C12 H12A 3.3293 no 3_676
C13 H15 3.5433 no 3_666
C13 H18 3.1924 no 2_645
C14 H12A 3.3991 no 3_676
C14 H18 3.2141 no 2_645
C15 H15 3.1545 no 3_666
C15 H18 2.9214 no 2_645
C15 H18 3.0240 no 4_565
C15 H19 2.9611 no 2_645
C16 H11 3.5965 no 2_645
C16 H12B 3.2957 no 3_676
C16 H19 2.8651 no 2_645
C17 H12B 3.1420 no 3_676
C17 H12C 3.4390 no 3_676
C18 H12A 3.5984 no 3_676
C18 H12B 3.3814 no 3_676
C18 H12C 3.0232 no 3_676
C18 H15 3.3138 no 2_655
C18 H15 2.9608 no 4_564
C19 H12A 3.3699 no 3_676
C19 H12C 3.2809 no 3_676
C19 H15 3.4941 no 2_655
H1 O1 2.5897 no 4_565
H1 H11 3.5657 no 4_565
H2A Cl1 3.5271 no 3_766
H2A C8 3.3615 no 4_564
H2A C9 3.5783 no 4_564
H2A H8 2.6155 no 4_564
H2A H9 3.0539 no 4_564
H2B Cl1 3.5472 no 3_766
H2B O1 3.3695 no 4_565
H2B H5 3.2687 no 4_565
H2B H6 3.1665 no 3_766
H2C O1 3.2504 no 4_565
H2C H5 3.0270 no 4_565
H5 Cl1 3.2673 no 4_554
H5 Cl2 3.1887 no 2_645
H5 C2 3.5935 no 4_564
H5 C7 3.3991 no 3_766
H5 H2B 3.2687 no 4_564
H5 H2C 3.0270 no 4_564
H6 Cl1 2.9515 no 4_554
H6 C4 3.4608 no 3_766
H6 C9 3.5111 no 3_766
H6 H2B 3.1665 no 3_766
H6 H8 2.9490 no 4_554
H8 Cl1 3.3715 no 2_756
H8 Cl2 3.5046 no 3_666
H8 C2 3.5746 no 4_565
H8 H2A 2.6155 no 4_565
H8 H6 2.9490 no 4_555
H9 Cl1 3.5177 no 2_756
H9 O1 2.6134 no 4_565
H9 C3 3.5312 no 4_565
H9 H2A 3.0539 no 4_565
H9 H11 3.1691 no 4_565
H9 H16 3.2502 no 3_666
H11 C16 3.5965 no 2_655
H11 H1 3.5657 no 4_564
H11 H9 3.1691 no 4_564
H11 H16 3.1966 no 2_655
H12A C12 3.3293 no 3_676
H12A C14 3.3991 no 3_676
H12A C18 3.5984 no 3_676
H12A C19 3.3699 no 3_676
H12A H12A 2.5437 no 3_676
H12A H12C 3.2756 no 3_676
H12B Cl2 3.3448 no 2_655
H12B C16 3.2957 no 3_676
H12B C17 3.1420 no 3_676
H12B C18 3.3814 no 3_676
H12C C17 3.4390 no 3_676
H12C C18 3.0232 no 3_676
H12C C19 3.2809 no 3_676
H12C H12A 3.2756 no 3_676
H12C H18 3.1190 no 3_676
H12C H19 3.5239 no 3_676
H15 O2 2.5757 no 3_666
H15 C13 3.5433 no 3_666
H15 C15 3.1545 no 3_666
H15 C18 3.3138 no 2_645
H15 C18 2.9608 no 4_565
H15 C19 3.4941 no 2_645
H15 H15 2.2682 no 3_666
H15 H18 2.5950 no 2_645
H15 H18 2.2884 no 4_565
H15 H19 2.9606 no 2_645
H16 O2 2.8815 no 3_666
H16 C8 3.5974 no 3_666
H16 C9 3.2983 no 3_666
H16 H9 3.2502 no 3_666
H16 H11 3.1966 no 2_645
H16 H19 2.8185 no 2_645
H18 O2 2.6287 no 2_655
H18 O2 3.5705 no 4_564
H18 C13 3.1924 no 2_655
H18 C14 3.2141 no 2_655
H18 C15 2.9214 no 2_655
H18 C15 3.0240 no 4_564
H18 H12C 3.1190 no 3_676
H18 H15 2.5950 no 2_655
H18 H15 2.2884 no 4_564
H19 O2 3.1312 no 4_564
H19 C15 2.9611 no 2_655
H19 C16 2.8651 no 2_655
H19 H12C 3.5239 no 3_676
H19 H15 2.9606 no 2_655
H19 H16 2.8185 no 2_655

loop_
_geom_torsion_atom_site_label_1
_geom_torsion_atom_site_label_2
_geom_torsion_atom_site_label_3
_geom_torsion_atom_site_label_4
_geom_torsion
_geom_torsion_publ_flag
C2 C1 C3 O1 -86.4(3) no
C2 C1 C3 C4 90.8(3) no
C2 C1 C11 C12 -61.2(4) no
C2 C1 C11 C13 178.8(3) no
C3 C1 C11 C12 178.7(2) no
C3 C1 C11 C13 58.7(3) no
C11 C1 C3 O1 36.8(4) no
C11 C1 C3 C4 -145.9(3) no
O1 C3 C4 C5 4.8(4) no
O1 C3 C4 C9 -172.8(3) no
C1 C3 C4 C5 -172.5(3) no
C1 C3 C4 C9 9.9(4) no
C3 C4 C5 C6 -177.6(3) no
C3 C4 C9 C8 177.4(3) no
C5 C4 C9 C8 -0.2(4) no
C9 C4 C5 C6 0.1(4) no
C4 C5 C6 C7 0.6(4) no
C5 C6 C7 Cl1 -180.0(3) no
C5 C6 C7 C8 -1.2(4) no
Cl1 C7 C8 C9 179.92(19) no
C6 C7 C8 C9 1.1(5) no
C7 C8 C9 C4 -0.4(5) no
C1 C11 C13 O2 14.1(4) no
C1 C11 C13 C14 -168.4(3) no
C12 C11 C13 O2 -108.3(3) no
C12 C11 C13 C14 69.2(4) no
O2 C13 C14 C15 18.9(5) no
O2 C13 C14 C19 -161.8(3) no
C11 C13 C14 C15 -158.6(3) no
C11 C13 C14 C19 20.7(5) no
C13 C14 C15 C16 179.5(3) no
C13 C14 C19 C18 179.9(3) no
C15 C14 C19 C18 -0.8(5) no
C19 C14 C15 C16 0.2(5) no
C14 C15 C16 C17 0.8(5) no
C15 C16 C17 Cl2 179.7(3) no
C15 C16 C17 C18 -1.2(5) no
Cl2 C17 C18 C19 179.8(2) no
C16 C17 C18 C19 0.6(5) no
C17 C18 C19 C14 0.4(5) no
